data_4331423
loop_
_publ_author_name
'McCormick, M.J.'
'O'Donnell, T.A.'
'Hoskins, B.F.'
'Cockman, R.W.'

_publ_section_title
;
 Isolation and crystal structure of manganese(II) tetrafluoroborate: A
 unique example of manganese(II) with seven unidentate ligands.
;
_journal_name_full 'Inorganic Chemistry'
_journal_page_first 2742
_journal_page_last 2745
_journal_paper_doi 10.1021/ic00288a034
_journal_volume 27
_journal_year 1988
_chemical_formula_sum 'B2 F8 Mn'
_chemical_name_systematic 'Mn (B F4)2'
_space_group_IT_number 62
_symmetry_space_group_name_Hall '-P 2ac 2n'
_symmetry_space_group_name_H-M 'P n m a'
_cell_angle_alpha 90
_cell_angle_beta 90
_cell_angle_gamma 90
_cell_formula_units_Z 4
_cell_length_a 8.6042
_cell_length_b 5.4496
_cell_length_c 10.8673
_cell_volume 509.562
_citation_journal_id_ASTM INOCAJ
_cod_data_source_file boron_165.cif
_cod_data_source_block B2F8Mn1
_cod_original_cell_volume 509.5617
_cod_original_formula_sum 'B2 F8 Mn1'
_cod_database_code 4331423

loop_
_symmetry_equiv_pos_as_xyz
x,y,z
-x+1/2,-y,z+1/2
x+1/2,-y+1/2,-z+1/2
-x,y+1/2,-z
-x,-y,-z
x-1/2,y,-z-1/2
-x-1/2,y-1/2,z-1/2
x,-y-1/2,z

loop_
_atom_site_label
_atom_site_type_symbol
_atom_site_fract_x
_atom_site_fract_y
_atom_site_fract_z
_atom_site_occupancy
_atom_site_U_iso_or_equiv
B1 B+3 0.5036 0.25 0.6565 1 0.0
F5 F-1 0.1663 0.5414 0.5209 1 0.0
Mn1 Mn+2 0.2527 0.25 0.3978 1 0.0
B2 B+3 0.3524 0.25 0.0929 1 0.0
F1 F-1 0.2469 0.25 0.1884 1 0.0
F4 F-1 0.3998 0.5429 0.3415 1 0.0
F3 F-1 0.0051 0.25 0.3605 1 0.0
F6 F-1 0.4088 0.25 0.7544 1 0.0
F2 F-1 0.4246 0.25 0.5456 1 0.0
